data_8104791
loop_
_publ_author_name
'Hou, Xuehui'
'Wang, Qinglong'
'Wang, Jianling'
'Li, Aiqin'
'Ding, Degang'
'Lv, Quanjian'

_publ_section_title
;
 Crystal structure of
 3-(methoxycarbonyl)-7-oxabicyclo[2.2.1]heptane-2-carboxylic acid, C9H12O5
;
_journal_issue 3
_journal_name_full 'Zeitschrift f\"ur Kristallographie - New Crystal Structures'
_journal_page_first 651
_journal_page_last 652
_journal_paper_doi 10.1515/ncrs-2021-0027
_journal_volume 236
_journal_year 2021
_chemical_formula_moiety 'C9 H12 O5'
_chemical_formula_sum 'C9 H12 O5'
_chemical_formula_weight 200.19
_chemical_name_systematic
;
(1R,2R,3S,4R)-3-(methoxycarbonyl)-7-oxabicyclo[2.2.1]heptane-2-carboxylic 
acid, C9H12O5, C~9~H~12~O~5~
;
_space_group_crystal_system triclinic
_space_group_IT_number 2
_space_group_name_Hall '-P 1'
_space_group_name_H-M_alt 'P -1'
_cell_angle_alpha 102.238(8)
_cell_angle_beta 95.381(8)
_cell_angle_gamma 90.940(9)
_cell_formula_units_Z 2
_cell_length_a 5.6537(6)
_cell_length_b 7.7954(8)
_cell_length_c 10.6841(9)
_cell_measurement_reflns_used 2097
_cell_measurement_temperature 293(2)
_cell_measurement_theta_max 69.9810
_cell_measurement_theta_min 4.2340
_cell_volume 457.83(8)
_computing_molecular_graphics 'Olex2 (Dolomanov et al., 2009)[2]'
_computing_publication_material 'Olex2 (Dolomanov et al., 2009)[2]'
_computing_structure_refinement 'ShelXL (Sheldrick, 2015)[3]'
_computing_structure_solution 'olex2.solve (Bourhis et al., 2015)[4]'
_diffrn_ambient_temperature 293(2)
_diffrn_detector 'CCD plate'
_diffrn_detector_area_resol_mean 16.2312
_diffrn_detector_type Eos
_diffrn_measured_fraction_theta_full 0.994
_diffrn_measured_fraction_theta_max 0.994
_diffrn_measurement_device 'four-circle diffractometer'
_diffrn_measurement_device_type 'Xcalibur, Eos, Gemini'
_diffrn_measurement_method '\w scans'
_diffrn_orient_matrix_UB_11 -0.0832364000
_diffrn_orient_matrix_UB_12 0.0650857000
_diffrn_orient_matrix_UB_13 -0.1227964000
_diffrn_orient_matrix_UB_21 -0.0506090000
_diffrn_orient_matrix_UB_22 0.1802607000
_diffrn_orient_matrix_UB_23 0.0827522000
_diffrn_orient_matrix_UB_31 0.2559463000
_diffrn_orient_matrix_UB_32 0.0649275000
_diffrn_orient_matrix_UB_33 -0.0077508000
_diffrn_radiation_monochromator graphite
_diffrn_radiation_probe x-ray
_diffrn_radiation_type CuK\a
_diffrn_radiation_wavelength 1.54184
_diffrn_reflns_av_unetI/netI 0.0295
_diffrn_reflns_limit_h_max 6
_diffrn_reflns_limit_h_min -6
_diffrn_reflns_limit_k_max 9
_diffrn_reflns_limit_k_min -9
_diffrn_reflns_limit_l_max 12
_diffrn_reflns_limit_l_min -12
_diffrn_reflns_number 3149
_diffrn_reflns_theta_full 67.073
_diffrn_reflns_theta_max 67.073
_diffrn_reflns_theta_min 4.255
_diffrn_source 'fine-focus sealed X-ray tube'
_exptl_absorpt_coefficient_mu 1.021
_exptl_absorpt_correction_T_max 1.00000
_exptl_absorpt_correction_T_min 0.74961
_exptl_absorpt_correction_type multi-scan
_exptl_absorpt_process_details
;
CrysAlisPro 1.171.40.53 (Rigaku Oxford Diffraction, 2019)[1]
Empirical absorption correction using spherical harmonics,
 implemented in SCALE3 ABSPACK scaling algorithm.
;
_exptl_crystal_colour colourless
_exptl_crystal_colour_primary colourless
_exptl_crystal_density_diffrn 1.452
_exptl_crystal_description block
_exptl_crystal_F_000 212
_exptl_crystal_size_max 0.15
_exptl_crystal_size_mid 0.12
_exptl_crystal_size_min 0.09
_refine_diff_density_max 0.389
_refine_diff_density_min -0.240
_refine_diff_density_rms 0.071
_refine_ls_extinction_coef .
_refine_ls_extinction_method none
_refine_ls_goodness_of_fit_ref 1.081
_refine_ls_hydrogen_treatment mixed
_refine_ls_matrix_type full
_refine_ls_number_parameters 132
_refine_ls_number_reflns 3149
_refine_ls_number_restraints 0
_refine_ls_restrained_S_all 1.081
_refine_ls_R_factor_all 0.0823
_refine_ls_R_factor_gt 0.0673
_refine_ls_shift/su_max 0.000
_refine_ls_shift/su_mean 0.000
_refine_ls_structure_factor_coef Fsqd
_refine_ls_weighting_details 'w=1/[\s^2^(Fo^2^)+(0.1345P)^2^+0.1742P] where P=(Fo^2^+2Fc^2^)/3'
_refine_ls_weighting_scheme calc
_refine_ls_wR_factor_gt 0.2187
_refine_ls_wR_factor_ref 0.2279
_reflns_Friedel_coverage 0.000
_reflns_Friedel_fraction_full .
_reflns_Friedel_fraction_max .
_reflns_number_gt 2411
_reflns_number_total 3149
_cod_data_source_file suppl_j_ncrs-2021-0027_suppl.cif
_cod_data_source_block exp_1115
_cod_database_code 8104791

loop_
_space_group_symop_id
_space_group_symop_operation_xyz
1 'x, y, z'
2 '-x, -y, -z'

loop_
_atom_site_label
_atom_site_type_symbol
_atom_site_fract_x
_atom_site_fract_y
_atom_site_fract_z
_atom_site_U_iso_or_equiv
_atom_site_adp_type
_atom_site_occupancy
_atom_site_site_symmetry_order
_atom_site_calc_flag
_atom_site_refinement_flags_posn
_atom_site_refinement_flags_adp
_atom_site_refinement_flags_occupancy
_atom_site_disorder_assembly
_atom_site_disorder_group
O1 O 0.0546(4) 1.1100(3) 0.6853(3) 0.0410(7) Uani 1 1 d . . . . .
O2 O -0.0577(5) 0.7088(4) 0.5760(3) 0.0517(8) Uani 1 1 d . . . . .
O3 O 0.2902(6) 0.5800(4) 0.5636(4) 0.0649(10) Uani 1 1 d . . . . .
H3 H 0.206(11) 0.505(8) 0.530(6) 0.078 Uiso 1 1 d R . . . .
O4 O -0.1939(5) 0.8982(4) 0.8723(3) 0.0475(7) Uani 1 1 d . . . . .
O5 O 0.0380(5) 0.6669(3) 0.8405(3) 0.0508(8) Uani 1 1 d . . . . .
C1 C 0.2580(6) 1.0339(5) 0.6267(4) 0.0406(9) Uani 1 1 d . . . . .
H1 H 0.2371 1.0082 0.5325 0.049 Uiso 1 1 calc R . . . .
C2 C 0.4569(7) 1.1704(5) 0.6848(4) 0.0466(10) Uani 1 1 d . . . . .
H2A H 0.4583 1.2654 0.6390 0.056 Uiso 1 1 calc R . . . .
H2B H 0.6113 1.1181 0.6854 0.056 Uiso 1 1 calc R . . . .
C3 C 0.3857(7) 1.2340(5) 0.8223(4) 0.0484(10) Uani 1 1 d . . . . .
H3A H 0.5052 1.2080 0.8863 0.058 Uiso 1 1 calc R . . . .
H3B H 0.3587 1.3590 0.8409 0.058 Uiso 1 1 calc R . . . .
C4 C 0.1554(7) 1.1262(5) 0.8162(3) 0.0385(8) Uani 1 1 d . . . . .
H4 H 0.0493 1.1798 0.8798 0.046 Uiso 1 1 calc R . . . .
C5 C 0.2086(6) 0.9352(4) 0.8203(3) 0.0341(8) Uani 1 1 d . . . . .
H5 H 0.3396 0.9324 0.8867 0.041 Uiso 1 1 calc R . . . .
C6 C 0.2944(6) 0.8689(5) 0.6838(3) 0.0376(8) Uani 1 1 d . . . . .
H6 H 0.4642 0.8454 0.6928 0.045 Uiso 1 1 calc R . . . .
C7 C 0.1598(7) 0.7092(5) 0.6033(3) 0.0403(9) Uani 1 1 d . . . . .
C8 C -0.0075(6) 0.8362(5) 0.8467(3) 0.0372(8) Uani 1 1 d . . . . .
C9 C -0.1669(9) 0.5516(6) 0.8394(6) 0.0660(13) Uani 1 1 d . . . . .
H9A H -0.2946 0.5783 0.7817 0.099 Uiso 1 1 calc GR . . . .
H9B H -0.2162 0.5685 0.9246 0.099 Uiso 1 1 calc GR . . . .
H9C H -0.1252 0.4316 0.8112 0.099 Uiso 1 1 calc GR . . . .

loop_
_atom_site_aniso_label
_atom_site_aniso_U_11
_atom_site_aniso_U_22
_atom_site_aniso_U_33
_atom_site_aniso_U_23
_atom_site_aniso_U_13
_atom_site_aniso_U_12
O1 0.0347(14) 0.0415(14) 0.0478(15) 0.0117(11) 0.0034(11) 0.0060(10)
O2 0.0414(16) 0.0482(16) 0.0562(17) -0.0051(13) -0.0068(12) 0.0029(12)
O3 0.0496(19) 0.0459(18) 0.083(2) -0.0221(16) 0.0048(16) 0.0073(14)
O4 0.0413(16) 0.0478(16) 0.0515(16) 0.0061(12) 0.0061(12) 0.0008(12)
O5 0.0523(17) 0.0350(14) 0.0674(18) 0.0169(13) 0.0037(14) 0.0004(12)
C1 0.0333(18) 0.048(2) 0.0406(19) 0.0079(16) 0.0051(14) 0.0035(15)
C2 0.037(2) 0.046(2) 0.057(2) 0.0116(18) 0.0068(17) -0.0030(16)
C3 0.051(2) 0.036(2) 0.055(2) 0.0046(17) 0.0052(18) -0.0045(17)
C4 0.042(2) 0.0329(18) 0.0381(18) 0.0003(14) 0.0060(15) 0.0013(14)
C5 0.0319(17) 0.0323(17) 0.0352(17) 0.0032(13) -0.0018(13) 0.0015(13)
C6 0.0307(18) 0.0383(19) 0.0400(19) 0.0007(15) 0.0014(14) 0.0057(14)
C7 0.043(2) 0.039(2) 0.0354(18) 0.0005(14) 0.0048(15) 0.0060(15)
C8 0.0386(19) 0.0371(19) 0.0342(17) 0.0057(14) -0.0015(14) 0.0004(15)
C9 0.067(3) 0.043(2) 0.089(4) 0.019(2) 0.006(3) -0.013(2)

loop_
_atom_type_symbol
_atom_type_description
_atom_type_scat_dispersion_real
_atom_type_scat_dispersion_imag
_atom_type_scat_source
C C 0.0181 0.0091 'International Tables Vol C Tables 4.2.6.8 and 6.1.1.4'
H H 0.0000 0.0000 'International Tables Vol C Tables 4.2.6.8 and 6.1.1.4'
O O 0.0492 0.0322 'International Tables Vol C Tables 4.2.6.8 and 6.1.1.4'

loop_
_geom_angle_atom_site_label_1
_geom_angle_atom_site_label_2
_geom_angle_atom_site_label_3
_geom_angle
_geom_angle_site_symmetry_1
_geom_angle_site_symmetry_3
C1 O1 C4 96.0(3) . .
C7 O3 H3 106(5) . .
C8 O5 C9 115.8(3) . .
O1 C1 H1 113.6 . .
O1 C1 C2 102.7(3) . .
O1 C1 C6 102.9(3) . .
C2 C1 H1 113.6 . .
C2 C1 C6 109.4(3) . .
C6 C1 H1 113.6 . .
C1 C2 H2A 111.5 . .
C1 C2 H2B 111.5 . .
C1 C2 C3 101.2(3) . .
H2A C2 H2B 109.4 . .
C3 C2 H2A 111.5 . .
C3 C2 H2B 111.5 . .
C2 C3 H3A 111.5 . .
C2 C3 H3B 111.5 . .
H3A C3 H3B 109.3 . .
C4 C3 C2 101.3(3) . .
C4 C3 H3A 111.5 . .
C4 C3 H3B 111.5 . .
O1 C4 C3 103.3(3) . .
O1 C4 H4 113.3 . .
O1 C4 C5 102.0(3) . .
C3 C4 H4 113.3 . .
C3 C4 C5 110.6(3) . .
C5 C4 H4 113.3 . .
C4 C5 H5 109.7 . .
C4 C5 C6 100.8(3) . .
C6 C5 H5 109.7 . .
C8 C5 C4 111.8(3) . .
C8 C5 H5 109.7 . .
C8 C5 C6 114.9(3) . .
C1 C6 C5 100.5(3) . .
C1 C6 H6 109.5 . .
C5 C6 H6 109.5 . .
C7 C6 C1 112.7(3) . .
C7 C6 C5 114.8(3) . .
C7 C6 H6 109.5 . .
O2 C7 O3 124.3(4) . .
O2 C7 C6 121.3(3) . .
O3 C7 C6 114.3(3) . .
O4 C8 O5 123.4(4) . .
O4 C8 C5 125.9(3) . .
O5 C8 C5 110.7(3) . .
O5 C9 H9A 109.5 . .
O5 C9 H9B 109.5 . .
O5 C9 H9C 109.5 . .
H9A C9 H9B 109.5 . .
H9A C9 H9C 109.5 . .
H9B C9 H9C 109.5 . .

loop_
_geom_bond_atom_site_label_1
_geom_bond_atom_site_label_2
_geom_bond_distance
_geom_bond_site_symmetry_2
O1 C1 1.438(4) .
O1 C4 1.438(4) .
O2 C7 1.237(5) .
O3 H3 0.75(6) .
O3 C7 1.280(5) .
O4 C8 1.197(4) .
O5 C8 1.338(5) .
O5 C9 1.453(5) .
C1 H1 0.9800 .
C1 C2 1.527(6) .
C1 C6 1.545(5) .
C2 H2A 0.9700 .
C2 H2B 0.9700 .
C2 C3 1.541(6) .
C3 H3A 0.9700 .
C3 H3B 0.9700 .
C3 C4 1.526(5) .
C4 H4 0.9800 .
C4 C5 1.532(5) .
C5 H5 0.9800 .
C5 C6 1.566(5) .
C5 C8 1.514(5) .
C6 H6 0.9800 .
C6 C7 1.504(5) .
C9 H9A 0.9600 .
C9 H9B 0.9600 .
C9 H9C 0.9600 .

loop_
_geom_hbond_atom_site_label_D
_geom_hbond_atom_site_label_H
_geom_hbond_atom_site_label_A
_geom_hbond_distance_DH
_geom_hbond_distance_HA
_geom_hbond_distance_DA
_geom_hbond_angle_DHA
_geom_hbond_site_symmetry_A
O3 H3 O2 0.75(6) 1.94(7) 2.671(4) 166(6) 2_566
C6 H6 O4 0.98 2.56 3.342(4) 137.3 1_655

loop_
_geom_torsion_atom_site_label_1
_geom_torsion_atom_site_label_2
_geom_torsion_atom_site_label_3
_geom_torsion_atom_site_label_4
_geom_torsion
_geom_torsion_site_symmetry_1
_geom_torsion_site_symmetry_2
_geom_torsion_site_symmetry_3
_geom_torsion_site_symmetry_4
O1 C1 C2 C3 36.0(4) . . . .
O1 C1 C6 C5 -32.5(3) . . . .
O1 C1 C6 C7 90.2(3) . . . .
O1 C4 C5 C6 38.0(3) . . . .
O1 C4 C5 C8 -84.4(3) . . . .
C1 O1 C4 C3 55.7(3) . . . .
C1 O1 C4 C5 -59.1(3) . . . .
C1 C2 C3 C4 -1.6(4) . . . .
C1 C6 C7 O2 -56.2(5) . . . .
C1 C6 C7 O3 121.7(4) . . . .
C2 C1 C6 C5 76.1(3) . . . .
C2 C1 C6 C7 -161.1(3) . . . .
C2 C3 C4 O1 -33.1(4) . . . .
C2 C3 C4 C5 75.3(4) . . . .
C3 C4 C5 C6 -71.3(4) . . . .
C3 C4 C5 C8 166.2(3) . . . .
C4 O1 C1 C2 -56.8(3) . . . .
C4 O1 C1 C6 56.9(3) . . . .
C4 C5 C6 C1 -3.2(3) . . . .
C4 C5 C6 C7 -124.4(3) . . . .
C4 C5 C8 O4 -5.9(5) . . . .
C4 C5 C8 O5 175.4(3) . . . .
C5 C6 C7 O2 58.1(5) . . . .
C5 C6 C7 O3 -123.9(4) . . . .
C6 C1 C2 C3 -72.8(4) . . . .
C6 C5 C8 O4 -120.0(4) . . . .
C6 C5 C8 O5 61.4(4) . . . .
C8 C5 C6 C1 117.1(3) . . . .
C8 C5 C6 C7 -4.1(4) . . . .
C9 O5 C8 O4 12.7(6) . . . .
C9 O5 C8 C5 -168.6(4) . . . .
